data_2222204
loop_
_publ_author_name
'Tang, Si-Ping'
'Kuang, Dai-Zhi'
'Feng, Yong-Lan'
'Chen, Man-Sheng'
'Li, Wei'

_publ_section_title
;(4'-Ferrocenyl-2,2':6',2''-terpyridine-\k^3^<i>N</i>,<i>N</i>',<i>N</i>'')(1,10-phenanthroline-\k^2^<i>N</i>,<i>N</i>')copper(II)
 bis(perchlorate) acetonitrile solvate
;
_journal_coeditor_code AT2803
_journal_issue 7
_journal_name_full 'Acta Crystallographica Section E'
_journal_page_first m731
_journal_paper_doi 10.1107/S1600536809020753
_journal_volume 65
_journal_year 2009
_chemical_formula_iupac '[Cu Fe (C5 H5) (C20 H14 N3) (C12 H8 N2)] (Cl O4 )2 , C2 H3 N'
_chemical_formula_moiety 'C37 H27 Cu Fe N5 2+, 2(Cl O4 -), C2 H3 N'
_chemical_formula_sum 'C39 H30 Cl2 Cu Fe N6 O8'
_chemical_formula_weight 900.98
_chemical_name_systematic
;
(4'-Ferrocenyl-2,2':6',2''-terpyridine-
\k^3^<i>N</i>,<i>N</i>',<i>N</i>'')(1,10-phenanthroline-
\k^2^<i>N</i>,<i>N</i>')copper(II) bis(perchlorate) acetonitrile solvate
;
_space_group_IT_number 14
_symmetry_cell_setting monoclinic
_symmetry_space_group_name_Hall '-P 2ybc'
_symmetry_space_group_name_H-M 'P 1 21/c 1'
_atom_sites_solution_hydrogens geom
_atom_sites_solution_primary direct
_atom_sites_solution_secondary difmap
_audit_creation_method SHELXL-97
_cell_angle_alpha 90.00
_cell_angle_beta 97.5770(10)
_cell_angle_gamma 90.00
_cell_formula_units_Z 4
_cell_length_a 13.5554(9)
_cell_length_b 12.1087(8)
_cell_length_c 23.1754(14)
_cell_measurement_reflns_used 3235
_cell_measurement_temperature 295(2)
_cell_measurement_theta_max 22.31
_cell_measurement_theta_min 2.25
_cell_volume 3770.8(4)
_computing_cell_refinement 'SAINT (Bruker, 2002)'
_computing_data_collection 'SMART (Bruker, 2002)'
_computing_data_reduction 'SAINT (Bruker, 2002)'
_computing_molecular_graphics 'SHELXTL (Sheldrick, 2008)'
_computing_publication_material 'SHELXTL (Sheldrick, 2008)'
_computing_structure_refinement 'SHELXL97 (Sheldrick, 2008)'
_computing_structure_solution 'SHELXS97 (Sheldrick, 2008)'
_diffrn_ambient_temperature 295(2)
_diffrn_measured_fraction_theta_full 0.993
_diffrn_measured_fraction_theta_max 0.993
_diffrn_measurement_device_type
;
Bruker SMART APEX area-detector diffractometer
;
_diffrn_measurement_method '\f and \w scans'
_diffrn_radiation_monochromator graphite
_diffrn_radiation_source 'fine-focus sealed tube'
_diffrn_radiation_type MoK\a
_diffrn_radiation_wavelength 0.71073
_diffrn_reflns_av_R_equivalents 0.0392
_diffrn_reflns_av_sigmaI/netI 0.0521
_diffrn_reflns_limit_h_max 16
_diffrn_reflns_limit_h_min -16
_diffrn_reflns_limit_k_max 14
_diffrn_reflns_limit_k_min -9
_diffrn_reflns_limit_l_max 27
_diffrn_reflns_limit_l_min -28
_diffrn_reflns_number 19185
_diffrn_reflns_theta_full 26.00
_diffrn_reflns_theta_max 26.00
_diffrn_reflns_theta_min 1.90
_diffrn_standards_number 0
_exptl_absorpt_coefficient_mu 1.153
_exptl_absorpt_correction_T_max 0.9236
_exptl_absorpt_correction_T_min 0.7693
_exptl_absorpt_correction_type multi-scan
_exptl_absorpt_process_details '(SADABS; Sheldrick, 1996)'
_exptl_crystal_colour Dark-purple
_exptl_crystal_density_diffrn 1.587
_exptl_crystal_density_method 'not measured'
_exptl_crystal_description Sheet
_exptl_crystal_F_000 1836
_exptl_crystal_size_max 0.24
_exptl_crystal_size_mid 0.18
_exptl_crystal_size_min 0.07
_refine_diff_density_max 0.847
_refine_diff_density_min -0.429
_refine_ls_extinction_method none
_refine_ls_goodness_of_fit_ref 1.027
_refine_ls_hydrogen_treatment constr
_refine_ls_matrix_type full
_refine_ls_number_parameters 552
_refine_ls_number_reflns 7358
_refine_ls_number_restraints 74
_refine_ls_restrained_S_all 1.058
_refine_ls_R_factor_all 0.0997
_refine_ls_R_factor_gt 0.0635
_refine_ls_shift/su_max 0.000
_refine_ls_shift/su_mean 0.000
_refine_ls_structure_factor_coef Fsqd
_refine_ls_weighting_details 'calc w=1/[\s^2^(Fo^2^)+(0.1061P)^2^] where P=(Fo^2^+2Fc^2^)/3'
_refine_ls_weighting_scheme calc
_refine_ls_wR_factor_gt 0.1608
_refine_ls_wR_factor_ref 0.1894
_reflns_number_gt 4622
_reflns_number_total 7358
_reflns_threshold_expression I>2\s(I)
_cod_data_source_file at2803.cif
_cod_data_source_block I
_cod_original_sg_symbol_H-M 'P 21/c'
_cod_database_code 2222204
_cod_database_fobs_code 2222204

loop_
_symmetry_equiv_pos_as_xyz
'x, y, z'
'-x, y+1/2, -z+1/2'
'-x, -y, -z'
'x, -y-1/2, z-1/2'

loop_
_atom_site_type_symbol
_atom_site_label
_atom_site_fract_x
_atom_site_fract_y
_atom_site_fract_z
_atom_site_U_iso_or_equiv
_atom_site_adp_type
_atom_site_calc_flag
_atom_site_refinement_flags
_atom_site_occupancy
_atom_site_disorder_assembly
_atom_site_disorder_group
Fe Fe1 0.56440(6) 0.56049(6) 0.30991(3) 0.0640(3) Uani d . 1 A .
Cu Cu1 0.79531(4) 0.19291(4) 0.55087(2) 0.0531(2) Uani d . 1 . .
N N1 0.6492(3) 0.1506(3) 0.55239(15) 0.0524(9) Uani d . 1 A .
N N2 0.7317(3) 0.3010(3) 0.49711(15) 0.0495(9) Uani d . 1 A .
N N3 0.9173(3) 0.2550(3) 0.51690(16) 0.0562(10) Uani d . 1 A .
N N4 0.8606(3) 0.0866(3) 0.61003(16) 0.0536(9) Uani d . 1 A .
N N5 0.8048(3) 0.2962(3) 0.63236(16) 0.0556(10) Uani d . 1 A .
C C1 0.6120(4) 0.0650(4) 0.5793(2) 0.0597(12) Uani d . 1 . .
H H1 0.6561 0.0165 0.6004 0.072 Uiso calc R 1 A .
C C2 0.5128(4) 0.0462(4) 0.5770(2) 0.0649(13) Uani d . 1 A .
H H2 0.4898 -0.0136 0.5966 0.078 Uiso calc R 1 . .
C C3 0.4465(4) 0.1170(4) 0.5453(2) 0.0646(13) Uani d . 1 . .
H H3 0.3783 0.1052 0.5428 0.078 Uiso calc R 1 A .
C C4 0.4832(4) 0.2052(4) 0.5174(2) 0.0590(12) Uani d . 1 A .
H H4 0.4400 0.2547 0.4963 0.071 Uiso calc R 1 . .
C C5 0.5846(3) 0.2193(3) 0.52107(17) 0.0468(10) Uani d . 1 . .
C C6 0.6325(3) 0.3096(3) 0.49141(18) 0.0488(10) Uani d . 1 A .
C C7 0.5843(3) 0.3947(4) 0.45853(19) 0.0535(11) Uani d . 1 . .
H H7 0.5153 0.4003 0.4543 0.064 Uiso calc R 1 A .
C C8 0.6406(4) 0.4715(3) 0.43205(18) 0.0528(11) Uani d . 1 A .
C C9 0.7441(4) 0.4569(4) 0.43842(19) 0.0560(12) Uani d . 1 . .
H H9 0.7834 0.5058 0.4206 0.067 Uiso calc R 1 A .
C C10 0.7882(3) 0.3701(4) 0.47106(18) 0.0496(10) Uani d . 1 A .
C C11 0.8954(3) 0.3417(4) 0.48049(19) 0.0533(11) Uani d . 1 . .
C C34 0.8403(3) 0.2321(4) 0.67855(19) 0.0504(11) Uani d . 1 . .
C C12 0.9674(4) 0.3933(4) 0.4545(2) 0.0660(13) Uani d . 1 A .
H H12 0.9514 0.4533 0.4300 0.079 Uiso calc R 1 . .
C C13 1.0637(4) 0.3555(5) 0.4648(2) 0.0731(15) Uani d . 1 . .
H H13 1.1133 0.3897 0.4472 0.088 Uiso calc R 1 A .
C C14 1.0864(4) 0.2673(5) 0.5012(3) 0.0746(15) Uani d . 1 A .
H H14 1.1512 0.2407 0.5084 0.090 Uiso calc R 1 . .
C C15 1.0110(4) 0.2186(4) 0.5272(2) 0.0643(13) Uani d . 1 . .
H H15 1.0259 0.1593 0.5523 0.077 Uiso calc R 1 A .
C C16 0.5928(4) 0.5633(4) 0.3980(2) 0.0560(12) Uani d . 1 . .
C C17 0.6429(4) 0.6521(4) 0.3735(2) 0.0637(13) Uani d . 1 A .
H H17 0.7113 0.6639 0.3781 0.076 Uiso calc R 1 . .
C C18 0.5702(4) 0.7185(4) 0.3411(2) 0.0701(14) Uani d . 1 . .
H H18 0.5825 0.7820 0.3207 0.084 Uiso calc R 1 A .
C C19 0.4771(4) 0.6732(4) 0.3449(2) 0.0670(14) Uani d . 1 A .
H H19 0.4164 0.7011 0.3275 0.080 Uiso calc R 1 . .
C C20 0.4907(4) 0.5772(4) 0.3798(2) 0.0606(12) Uani d . 1 A .
H H20 0.4404 0.5309 0.3891 0.073 Uiso calc R 1 . .
C C21 0.6119(11) 0.4136(8) 0.2807(4) 0.132(4) Uani d . 1 . .
H H21 0.6468 0.3590 0.3030 0.159 Uiso calc R 1 A .
C C22 0.6541(7) 0.5022(11) 0.2534(5) 0.127(3) Uani d . 1 A .
H H22 0.7253 0.5174 0.2545 0.152 Uiso calc R 1 . .
C C23 0.5772(10) 0.5624(7) 0.2238(3) 0.119(3) Uani d . 1 . .
H H23 0.5836 0.6254 0.2017 0.143 Uiso calc R 1 A .
C C24 0.4883(6) 0.5122(10) 0.2330(3) 0.116(3) Uani d . 1 A .
H H24 0.4248 0.5353 0.2177 0.139 Uiso calc R 1 . .
C C25 0.5113(10) 0.4214(8) 0.2689(4) 0.123(3) Uani d . 1 A .
H H25 0.4656 0.3740 0.2826 0.148 Uiso calc R 1 . .
C C26 0.8881(4) -0.0146(4) 0.5985(2) 0.0657(13) Uani d . 1 . .
H H26 0.8796 -0.0391 0.5601 0.079 Uiso calc R 1 A .
C C27 0.9297(4) -0.0862(4) 0.6426(3) 0.0705(15) Uani d . 1 A .
H H27 0.9495 -0.1568 0.6334 0.085 Uiso calc R 1 . .
C C28 0.9409(4) -0.0520(4) 0.6987(2) 0.0666(14) Uani d . 1 . .
H H28 0.9675 -0.0999 0.7281 0.080 Uiso calc R 1 A .
C C29 0.9130(4) 0.0542(4) 0.7128(2) 0.0586(12) Uani d . 1 A .
C C30 0.8712(3) 0.1215(4) 0.66610(19) 0.0513(11) Uani d . 1 A .
C C31 0.9213(4) 0.0969(5) 0.7707(2) 0.0726(15) Uani d . 1 . .
H H31 0.9503 0.0535 0.8015 0.087 Uiso calc R 1 A .
C C32 0.8885(4) 0.1977(5) 0.7818(2) 0.0738(15) Uani d . 1 A .
H H32 0.8934 0.2222 0.8201 0.089 Uiso calc R 1 . .
C C33 0.8464(4) 0.2678(4) 0.7364(2) 0.0611(12) Uani d . 1 A .
C C35 0.8131(4) 0.3765(5) 0.7455(2) 0.0759(15) Uani d . 1 . .
H H35 0.8154 0.4043 0.7830 0.091 Uiso calc R 1 A .
C C36 0.7776(5) 0.4401(4) 0.6987(3) 0.0792(16) Uani d . 1 A .
H H36 0.7542 0.5111 0.7041 0.095 Uiso calc R 1 . .
C C37 0.7767(4) 0.3976(4) 0.6424(2) 0.0649(13) Uani d . 1 . .
H H37 0.7554 0.4430 0.6109 0.078 Uiso calc R 1 A .
N N6 0.0763(5) 0.3621(5) 0.6460(3) 0.113(2) Uani d . 1 . .
Cl Cl2 0.29184(12) 0.20991(13) 0.88974(7) 0.0857(5) Uani d . 1 . .
O O5 0.3650(7) 0.2111(8) 0.8565(4) 0.246(5) Uani d . 1 . .
O O6 0.2824(4) 0.3091(4) 0.9187(3) 0.141(2) Uani d . 1 . .
O O7 0.1973(4) 0.1838(4) 0.8571(2) 0.1275(19) Uani d . 1 . .
O O8 0.3153(4) 0.1247(3) 0.9304(2) 0.1123(16) Uani d . 1 . .
C C38 0.1646(7) 0.2120(7) 0.7127(3) 0.122(3) Uani d . 1 . .
H H38A 0.2339 0.2306 0.7210 0.183 Uiso calc R 1 . .
H H38B 0.1578 0.1414 0.6938 0.183 Uiso calc R 1 . .
H H38C 0.1360 0.2088 0.7484 0.183 Uiso calc R 1 . .
C C39 0.1138(6) 0.2951(6) 0.6751(3) 0.0882(19) Uani d . 1 . .
Cl Cl1 0.79250(11) 0.04474(12) 0.41104(6) 0.0730(4) Uani d DU 1 . .
O O1 0.8078(9) 0.0235(9) 0.4721(3) 0.092(4) Uani d PDU 0.497(10) A 1
O O2 0.8610(8) 0.1286(8) 0.3996(4) 0.104(4) Uani d PDU 0.497(10) A 1
O O3 0.6987(7) 0.0976(10) 0.3933(5) 0.149(5) Uani d PDU 0.497(10) A 1
O O4 0.7975(11) -0.0533(8) 0.3809(5) 0.150(5) Uani d PDU 0.497(10) A 1
O O1' 0.7641(8) 0.0434(9) 0.4675(3) 0.078(3) Uani d PDU 0.503(10) A 2
O O4' 0.8813(8) -0.0103(11) 0.4016(6) 0.173(6) Uani d PDU 0.503(10) A 2
O O2' 0.8038(10) 0.1583(6) 0.3941(5) 0.119(4) Uani d PDU 0.503(10) A 2
O O3' 0.7185(7) -0.0064(8) 0.3701(4) 0.108(4) Uani d PDU 0.503(10) A 2

loop_
_atom_site_aniso_label
_atom_site_aniso_U_11
_atom_site_aniso_U_22
_atom_site_aniso_U_33
_atom_site_aniso_U_12
_atom_site_aniso_U_13
_atom_site_aniso_U_23
Fe1 0.0775(5) 0.0658(5) 0.0484(4) 0.0035(4) 0.0073(4) 0.0001(3)
Cu1 0.0563(4) 0.0574(4) 0.0447(3) 0.0038(3) 0.0040(3) 0.0058(2)
N1 0.062(2) 0.054(2) 0.041(2) -0.0043(18) 0.0081(18) 0.0020(17)
N2 0.056(2) 0.053(2) 0.0395(19) -0.0003(17) 0.0072(17) 0.0025(16)
N3 0.053(2) 0.065(2) 0.051(2) -0.0010(19) 0.0058(18) -0.0063(19)
N4 0.053(2) 0.056(2) 0.052(2) 0.0048(18) 0.0066(18) 0.0005(18)
N5 0.060(2) 0.056(2) 0.050(2) 0.0045(18) 0.0024(18) 0.0033(18)
C1 0.078(4) 0.052(3) 0.050(3) 0.001(2) 0.011(2) 0.010(2)
C2 0.074(4) 0.064(3) 0.059(3) -0.015(3) 0.018(3) 0.007(2)
C3 0.064(3) 0.077(3) 0.055(3) -0.017(3) 0.015(2) 0.007(3)
C4 0.062(3) 0.065(3) 0.051(3) -0.001(2) 0.008(2) 0.008(2)
C5 0.054(3) 0.051(2) 0.036(2) -0.002(2) 0.0043(19) 0.0011(18)
C6 0.054(3) 0.052(3) 0.040(2) -0.003(2) 0.0040(19) -0.0005(19)
C7 0.053(3) 0.056(3) 0.050(3) -0.002(2) 0.003(2) 0.007(2)
C8 0.067(3) 0.047(2) 0.042(2) -0.004(2) 0.003(2) 0.002(2)
C9 0.069(3) 0.052(3) 0.048(3) -0.007(2) 0.010(2) 0.005(2)
C10 0.052(3) 0.056(3) 0.041(2) -0.008(2) 0.009(2) -0.002(2)
C11 0.057(3) 0.054(3) 0.049(3) -0.005(2) 0.008(2) -0.008(2)
C34 0.053(3) 0.049(2) 0.049(3) -0.004(2) 0.006(2) 0.003(2)
C12 0.072(4) 0.064(3) 0.065(3) -0.008(3) 0.018(3) -0.007(3)
C13 0.056(3) 0.087(4) 0.081(4) -0.011(3) 0.027(3) -0.019(3)
C14 0.055(3) 0.084(4) 0.085(4) 0.011(3) 0.011(3) -0.016(3)
C15 0.057(3) 0.071(3) 0.064(3) 0.005(3) 0.007(3) -0.014(3)
C16 0.068(3) 0.051(3) 0.049(3) -0.001(2) 0.008(2) 0.001(2)
C17 0.072(3) 0.059(3) 0.060(3) -0.007(3) 0.008(3) 0.011(2)
C18 0.091(4) 0.055(3) 0.063(3) 0.004(3) 0.004(3) 0.013(2)
C19 0.078(4) 0.062(3) 0.060(3) 0.013(3) 0.004(3) 0.005(2)
C20 0.072(3) 0.055(3) 0.055(3) 0.006(2) 0.009(2) 0.003(2)
C21 0.186(11) 0.109(7) 0.097(6) 0.053(7) 0.001(7) -0.034(5)
C22 0.111(6) 0.159(9) 0.119(7) -0.005(7) 0.044(6) -0.057(7)
C23 0.188(10) 0.119(6) 0.056(4) 0.012(7) 0.036(5) 0.001(4)
C24 0.107(6) 0.173(9) 0.062(4) 0.017(6) -0.013(4) -0.036(5)
C25 0.181(10) 0.108(6) 0.084(6) -0.046(6) 0.029(6) -0.039(5)
C26 0.070(3) 0.063(3) 0.064(3) 0.007(3) 0.007(3) -0.006(3)
C27 0.070(3) 0.058(3) 0.083(4) 0.014(3) 0.008(3) 0.009(3)
C28 0.059(3) 0.070(3) 0.069(4) 0.005(3) 0.003(3) 0.019(3)
C29 0.061(3) 0.062(3) 0.052(3) -0.001(2) 0.002(2) 0.011(2)
C30 0.050(3) 0.053(3) 0.050(3) -0.003(2) 0.004(2) 0.002(2)
C31 0.081(4) 0.084(4) 0.050(3) -0.001(3) -0.003(3) 0.016(3)
C32 0.088(4) 0.087(4) 0.045(3) -0.011(3) 0.007(3) -0.003(3)
C33 0.064(3) 0.067(3) 0.051(3) -0.007(2) 0.005(2) -0.001(2)
C35 0.092(4) 0.075(4) 0.061(3) 0.002(3) 0.011(3) -0.020(3)
C36 0.098(4) 0.060(3) 0.079(4) 0.006(3) 0.010(3) -0.016(3)
C37 0.072(3) 0.056(3) 0.065(3) 0.005(3) 0.004(3) -0.002(2)
N6 0.138(6) 0.103(5) 0.095(5) -0.013(4) 0.006(4) -0.019(4)
Cl2 0.0875(11) 0.0783(10) 0.0941(11) 0.0097(8) 0.0218(9) -0.0006(8)
O5 0.219(8) 0.275(10) 0.285(9) 0.055(7) 0.189(8) 0.112(8)
O6 0.116(4) 0.085(3) 0.208(6) 0.023(3) -0.037(4) -0.043(3)
O7 0.140(4) 0.136(4) 0.094(3) 0.017(3) -0.032(3) -0.027(3)
O8 0.123(4) 0.075(3) 0.129(4) -0.014(3) -0.020(3) 0.012(3)
C38 0.140(7) 0.124(6) 0.105(6) -0.013(5) 0.028(5) 0.007(5)
C39 0.107(5) 0.094(5) 0.067(4) -0.019(4) 0.026(4) -0.026(4)
Cl1 0.0828(9) 0.0817(9) 0.0562(7) -0.0047(7) 0.0158(7) -0.0018(6)
O1 0.098(5) 0.100(5) 0.075(5) 0.012(4) 0.003(4) 0.012(4)
O2 0.094(5) 0.122(6) 0.099(5) -0.022(4) 0.030(4) 0.003(4)
O3 0.138(7) 0.161(7) 0.146(7) 0.012(5) 0.007(4) 0.001(5)
O4 0.170(7) 0.140(6) 0.140(6) 0.009(5) 0.018(5) -0.031(4)
O1' 0.087(5) 0.090(5) 0.062(4) -0.011(4) 0.025(3) 0.001(3)
O4' 0.155(7) 0.181(7) 0.187(7) 0.018(5) 0.036(5) 0.003(5)
O2' 0.140(6) 0.111(5) 0.107(5) 0.005(4) 0.021(4) 0.013(4)
O3' 0.109(5) 0.124(6) 0.087(5) -0.018(4) -0.001(4) -0.015(4)

loop_
_atom_type_symbol
_atom_type_description
_atom_type_scat_dispersion_real
_atom_type_scat_dispersion_imag
_atom_type_scat_source
C C 0.0033 0.0016 'International Tables Vol C Tables 4.2.6.8 and 6.1.1.4'
H H 0.0000 0.0000 'International Tables Vol C Tables 4.2.6.8 and 6.1.1.4'
N N 0.0061 0.0033 'International Tables Vol C Tables 4.2.6.8 and 6.1.1.4'
Cl Cl 0.1484 0.1585 'International Tables Vol C Tables 4.2.6.8 and 6.1.1.4'
Fe Fe 0.3463 0.8444 'International Tables Vol C Tables 4.2.6.8 and 6.1.1.4'
Cu Cu 0.3201 1.2651 'International Tables Vol C Tables 4.2.6.8 and 6.1.1.4'
O O 0.0106 0.0060 'International Tables Vol C Tables 4.2.6.8 and 6.1.1.4'

loop_
_geom_angle_atom_site_label_1
_geom_angle_atom_site_label_2
_geom_angle_atom_site_label_3
_geom_angle_site_symmetry_1
_geom_angle_site_symmetry_3
_geom_angle
_geom_angle_publ_flag
C25 Fe1 C20 . . 106.1(3) ?
C25 Fe1 C23 . . 67.5(3) ?
C20 Fe1 C23 . . 154.6(4) ?
C25 Fe1 C24 . . 40.2(3) ?
C20 Fe1 C24 . . 119.1(3) ?
C23 Fe1 C24 . . 40.1(3) ?
C25 Fe1 C16 . . 119.8(3) ?
C20 Fe1 C16 . . 40.53(19) ?
C23 Fe1 C16 . . 164.2(4) ?
C24 Fe1 C16 . . 154.0(4) ?
C25 Fe1 C22 . . 67.2(4) ?
C20 Fe1 C22 . . 162.5(5) ?
C23 Fe1 C22 . . 39.8(3) ?
C24 Fe1 C22 . . 67.0(3) ?
C16 Fe1 C22 . . 127.3(4) ?
C25 Fe1 C17 . . 156.6(4) ?
C20 Fe1 C17 . . 68.3(2) ?
C23 Fe1 C17 . . 127.2(4) ?
C24 Fe1 C17 . . 162.6(4) ?
C16 Fe1 C17 . . 41.22(18) ?
C22 Fe1 C17 . . 110.9(3) ?
C25 Fe1 C21 . . 39.1(3) ?
C20 Fe1 C21 . . 124.4(4) ?
C23 Fe1 C21 . . 67.1(4) ?
C24 Fe1 C21 . . 66.5(3) ?
C16 Fe1 C21 . . 108.9(3) ?
C22 Fe1 C21 . . 40.4(4) ?
C17 Fe1 C21 . . 124.1(4) ?
C25 Fe1 C18 . . 160.5(4) ?
C20 Fe1 C18 . . 67.8(2) ?
C23 Fe1 C18 . . 109.5(3) ?
C24 Fe1 C18 . . 125.0(3) ?
C16 Fe1 C18 . . 68.54(19) ?
C22 Fe1 C18 . . 123.8(4) ?
C17 Fe1 C18 . . 40.48(19) ?
C21 Fe1 C18 . . 159.4(5) ?
C25 Fe1 C19 . . 123.7(4) ?
C20 Fe1 C19 . . 40.72(19) ?
C23 Fe1 C19 . . 120.8(3) ?
C24 Fe1 C19 . . 106.7(3) ?
C16 Fe1 C19 . . 68.42(19) ?
C22 Fe1 C19 . . 156.5(5) ?
C17 Fe1 C19 . . 67.8(2) ?
C21 Fe1 C19 . . 160.1(5) ?
C18 Fe1 C19 . . 39.8(2) ?
N2 Cu1 N4 . . 176.93(15) ?
N2 Cu1 N1 . . 80.23(15) ?
N4 Cu1 N1 . . 99.71(15) ?
N2 Cu1 N3 . . 79.55(16) ?
N4 Cu1 N3 . . 101.06(16) ?
N1 Cu1 N3 . . 157.13(14) ?
N2 Cu1 N5 . . 97.81(14) ?
N4 Cu1 N5 . . 79.12(14) ?
N1 Cu1 N5 . . 94.17(14) ?
N3 Cu1 N5 . . 99.06(14) ?
N2 Cu1 O1 . . 97.9(2) ?
N4 Cu1 O1 . . 85.1(2) ?
N1 Cu1 O1 . . 88.2(3) ?
N3 Cu1 O1 . . 84.1(3) ?
N5 Cu1 O1 . . 164.3(2) ?
C1 N1 C5 . . 118.0(4) ?
C1 N1 Cu1 . . 128.6(3) ?
C5 N1 Cu1 . . 113.4(3) ?
C10 N2 C6 . . 122.5(4) ?
C10 N2 Cu1 . . 119.0(3) ?
C6 N2 Cu1 . . 118.3(3) ?
C15 N3 C11 . . 119.4(4) ?
C15 N3 Cu1 . . 127.1(4) ?
C11 N3 Cu1 . . 113.5(3) ?
C26 N4 C30 . . 119.1(4) ?
C26 N4 Cu1 . . 124.8(3) ?
C30 N4 Cu1 . . 116.0(3) ?
C37 N5 C34 . . 118.3(4) ?
C37 N5 Cu1 . . 132.9(3) ?
C34 N5 Cu1 . . 108.6(3) ?
N1 C1 C2 . . 122.9(5) ?
N1 C1 H1 . . 118.6 ?
C2 C1 H1 . . 118.6 ?
C1 C2 C3 . . 119.1(4) ?
C1 C2 H2 . . 120.4 ?
C3 C2 H2 . . 120.4 ?
C4 C3 C2 . . 118.8(5) ?
C4 C3 H3 . . 120.6 ?
C2 C3 H3 . . 120.6 ?
C3 C4 C5 . . 119.2(5) ?
C3 C4 H4 . . 120.4 ?
C5 C4 H4 . . 120.4 ?
N1 C5 C4 . . 121.9(4) ?
N1 C5 C6 . . 114.3(4) ?
C4 C5 C6 . . 123.8(4) ?
N2 C6 C7 . . 120.3(4) ?
N2 C6 C5 . . 113.1(4) ?
C7 C6 C5 . . 126.6(4) ?
C6 C7 C8 . . 119.3(4) ?
C6 C7 H7 . . 120.3 ?
C8 C7 H7 . . 120.3 ?
C7 C8 C9 . . 117.8(4) ?
C7 C8 C16 . . 121.0(4) ?
C9 C8 C16 . . 121.2(4) ?
C10 C9 C8 . . 120.5(4) ?
C10 C9 H9 . . 119.8 ?
C8 C9 H9 . . 119.8 ?
N2 C10 C9 . . 119.5(4) ?
N2 C10 C11 . . 113.5(4) ?
C9 C10 C11 . . 127.0(4) ?
N3 C11 C12 . . 121.3(4) ?
N3 C11 C10 . . 113.7(4) ?
C12 C11 C10 . . 125.0(4) ?
N5 C34 C33 . . 123.3(4) ?
N5 C34 C30 . . 117.0(4) ?
C33 C34 C30 . . 119.7(4) ?
C11 C12 C13 . . 119.3(5) ?
C11 C12 H12 . . 120.4 ?
C13 C12 H12 . . 120.4 ?
C14 C13 C12 . . 119.9(5) ?
C14 C13 H13 . . 120.1 ?
C12 C13 H13 . . 120.1 ?
C13 C14 C15 . . 118.7(5) ?
C13 C14 H14 . . 120.6 ?
C15 C14 H14 . . 120.6 ?
N3 C15 C14 . . 121.5(5) ?
N3 C15 H15 . . 119.3 ?
C14 C15 H15 . . 119.3 ?
C20 C16 C17 . . 107.0(4) ?
C20 C16 C8 . . 127.0(4) ?
C17 C16 C8 . . 125.9(4) ?
C20 C16 Fe1 . . 69.5(3) ?
C17 C16 Fe1 . . 69.5(3) ?
C8 C16 Fe1 . . 122.8(3) ?
C18 C17 C16 . . 107.7(5) ?
C18 C17 Fe1 . . 70.2(3) ?
C16 C17 Fe1 . . 69.3(3) ?
C18 C17 H17 . . 126.1 ?
C16 C17 H17 . . 126.1 ?
Fe1 C17 H17 . . 125.9 ?
C19 C18 C17 . . 108.6(4) ?
C19 C18 Fe1 . . 70.1(3) ?
C17 C18 Fe1 . . 69.3(3) ?
C19 C18 H18 . . 125.7 ?
C17 C18 H18 . . 125.7 ?
Fe1 C18 H18 . . 126.5 ?
C18 C19 C20 . . 108.0(5) ?
C18 C19 Fe1 . . 70.1(3) ?
C20 C19 Fe1 . . 68.8(3) ?
C18 C19 H19 . . 126.0 ?
C20 C19 H19 . . 126.0 ?
Fe1 C19 H19 . . 126.6 ?
C16 C20 C19 . . 108.7(5) ?
C16 C20 Fe1 . . 70.0(3) ?
C19 C20 Fe1 . . 70.5(3) ?
C16 C20 H20 . . 125.7 ?
C19 C20 H20 . . 125.7 ?
Fe1 C20 H20 . . 125.5 ?
C25 C21 C22 . . 108.4(9) ?
C25 C21 Fe1 . . 69.7(5) ?
C22 C21 Fe1 . . 69.4(5) ?
C25 C21 H21 . . 125.8 ?
C22 C21 H21 . . 125.8 ?
Fe1 C21 H21 . . 126.6 ?
C23 C22 C21 . . 107.5(9) ?
C23 C22 Fe1 . . 70.0(5) ?
C21 C22 Fe1 . . 70.2(5) ?
C23 C22 H22 . . 126.2 ?
C21 C22 H22 . . 126.2 ?
Fe1 C22 H22 . . 126.2 ?
C22 C23 C24 . . 107.9(8) ?
C22 C23 Fe1 . . 70.2(4) ?
C24 C23 Fe1 . . 69.9(4) ?
C22 C23 H23 . . 126.0 ?
C24 C23 H23 . . 126.0 ?
Fe1 C23 H23 . . 125.4 ?
C25 C24 C23 . . 107.9(8) ?
C25 C24 Fe1 . . 69.7(4) ?
C23 C24 Fe1 . . 69.9(4) ?
C25 C24 H24 . . 126.1 ?
C23 C24 H24 . . 126.1 ?
Fe1 C24 H24 . . 125.9 ?
C21 C25 C24 . . 108.4(9) ?
C21 C25 Fe1 . . 71.2(5) ?
C24 C25 Fe1 . . 70.1(4) ?
C21 C25 H25 . . 125.8 ?
C24 C25 H25 . . 125.8 ?
Fe1 C25 H25 . . 124.5 ?
N4 C26 C27 . . 121.6(5) ?
N4 C26 H26 . . 119.2 ?
C27 C26 H26 . . 119.2 ?
C28 C27 C26 . . 119.7(5) ?
C28 C27 H27 . . 120.1 ?
C26 C27 H27 . . 120.1 ?
C27 C28 C29 . . 120.5(5) ?
C27 C28 H28 . . 119.8 ?
C29 C28 H28 . . 119.8 ?
C28 C29 C30 . . 116.6(4) ?
C28 C29 C31 . . 124.3(5) ?
C30 C29 C31 . . 119.0(5) ?
N4 C30 C29 . . 122.4(4) ?
N4 C30 C34 . . 118.9(4) ?
C29 C30 C34 . . 118.7(4) ?
C32 C31 C29 . . 121.6(5) ?
C32 C31 H31 . . 119.2 ?
C29 C31 H31 . . 119.2 ?
C31 C32 C33 . . 121.2(5) ?
C31 C32 H32 . . 119.4 ?
C33 C32 H32 . . 119.4 ?
C34 C33 C32 . . 119.7(5) ?
C34 C33 C35 . . 116.7(4) ?
C32 C33 C35 . . 123.6(5) ?
C36 C35 C33 . . 119.5(5) ?
C36 C35 H35 . . 120.3 ?
C33 C35 H35 . . 120.3 ?
C35 C36 C37 . . 119.5(5) ?
C35 C36 H36 . . 120.3 ?
C37 C36 H36 . . 120.3 ?
N5 C37 C36 . . 122.7(5) ?
N5 C37 H37 . . 118.6 ?
C36 C37 H37 . . 118.6 ?
O5 Cl2 O6 . . 113.1(6) ?
O5 Cl2 O8 . . 106.0(4) ?
O6 Cl2 O8 . . 109.7(3) ?
O5 Cl2 O7 . . 112.3(6) ?
O6 Cl2 O7 . . 108.2(3) ?
O8 Cl2 O7 . . 107.4(3) ?
C39 C38 H38A . . 109.5 ?
C39 C38 H38B . . 109.5 ?
H38A C38 H38B . . 109.5 ?
C39 C38 H38C . . 109.5 ?
H38A C38 H38C . . 109.5 ?
H38B C38 H38C . . 109.5 ?
N6 C39 C38 . . 178.0(8) ?
O4 Cl1 O1' . . 119.7(7) ?
O4 Cl1 O4' . . 54.5(7) ?
O1' Cl1 O4' . . 118.5(7) ?
O4 Cl1 O2 . . 116.2(7) ?
O1' Cl1 O2 . . 116.4(6) ?
O4' Cl1 O2 . . 73.7(7) ?
O4 Cl1 O1 . . 109.7(7) ?
O4' Cl1 O1 . . 93.0(7) ?
O2 Cl1 O1 . . 107.5(6) ?
O4 Cl1 O3' . . 50.9(6) ?
O1' Cl1 O3' . . 111.0(6) ?
O4' Cl1 O3' . . 103.3(7) ?
O2 Cl1 O3' . . 127.1(6) ?
O1 Cl1 O3' . . 125.3(6) ?
O4 Cl1 O3 . . 109.8(7) ?
O1' Cl1 O3 . . 86.0(7) ?
O4' Cl1 O3 . . 154.7(7) ?
O2 Cl1 O3 . . 101.8(6) ?
O1 Cl1 O3 . . 111.8(7) ?
O3' Cl1 O3 . . 59.0(6) ?
O4 Cl1 O2' . . 131.7(7) ?
O1' Cl1 O2' . . 108.4(6) ?
O4' Cl1 O2' . . 106.4(7) ?
O1 Cl1 O2' . . 115.8(7) ?
O3' Cl1 O2' . . 108.8(6) ?
O3 Cl1 O2' . . 67.6(7) ?
Cl1 O1 Cu1 . . 120.5(6) ?

loop_
_geom_bond_atom_site_label_1
_geom_bond_atom_site_label_2
_geom_bond_site_symmetry_2
_geom_bond_distance
_geom_bond_publ_flag
Fe1 C25 . 2.020(7) ?
Fe1 C20 . 2.021(5) ?
Fe1 C23 . 2.025(7) ?
Fe1 C24 . 2.025(6) ?
Fe1 C16 . 2.028(5) ?
Fe1 C22 . 2.028(8) ?
Fe1 C17 . 2.030(5) ?
Fe1 C21 . 2.038(8) ?
Fe1 C18 . 2.043(5) ?
Fe1 C19 . 2.043(5) ?
Cu1 N2 . 1.930(3) y
Cu1 N4 . 2.000(4) y
Cu1 N1 . 2.051(4) y
Cu1 N3 . 2.064(4) y
Cu1 N5 . 2.254(4) ?
Cu1 O1 . 2.766(11) ?
N1 C1 . 1.341(6) ?
N1 C5 . 1.348(5) ?
N2 C10 . 1.331(5) ?
N2 C6 . 1.339(6) ?
N3 C15 . 1.336(6) ?
N3 C11 . 1.355(6) ?
N4 C26 . 1.319(6) ?
N4 C30 . 1.356(6) ?
N5 C37 . 1.316(6) ?
N5 C34 . 1.358(5) ?
C1 C2 . 1.359(7) ?
C1 H1 . 0.9300 ?
C2 C3 . 1.382(7) ?
C2 H2 . 0.9300 ?
C3 C4 . 1.375(6) ?
C3 H3 . 0.9300 ?
C4 C5 . 1.377(6) ?
C4 H4 . 0.9300 ?
C5 C6 . 1.485(6) ?
C6 C7 . 1.392(6) ?
C7 C8 . 1.396(6) ?
C7 H7 . 0.9300 ?
C8 C9 . 1.403(7) ?
C8 C16 . 1.464(6) ?
C9 C10 . 1.384(6) ?
C9 H9 . 0.9300 ?
C10 C11 . 1.480(6) ?
C11 C12 . 1.364(7) ?
C34 C33 . 1.401(6) ?
C34 C30 . 1.443(6) ?
C12 C13 . 1.375(7) ?
C12 H12 . 0.9300 ?
C13 C14 . 1.370(8) ?
C13 H13 . 0.9300 ?
C14 C15 . 1.384(8) ?
C14 H14 . 0.9300 ?
C15 H15 . 0.9300 ?
C16 C20 . 1.403(7) ?
C16 C17 . 1.429(6) ?
C17 C18 . 1.409(7) ?
C17 H17 . 0.9300 ?
C18 C19 . 1.390(8) ?
C18 H18 . 0.9300 ?
C19 C20 . 1.414(6) ?
C19 H19 . 0.9300 ?
C20 H20 . 0.9300 ?
C21 C25 . 1.358(12) ?
C21 C22 . 1.405(13) ?
C21 H21 . 0.9300 ?
C22 C23 . 1.378(12) ?
C22 H22 . 0.9800 ?
C23 C24 . 1.390(11) ?
C23 H23 . 0.9300 ?
C24 C25 . 1.390(11) ?
C24 H24 . 0.9300 ?
C25 H25 . 0.9300 ?
C26 C27 . 1.400(7) ?
C26 H26 . 0.9300 ?
C27 C28 . 1.354(7) ?
C27 H27 . 0.9300 ?
C28 C29 . 1.392(7) ?
C28 H28 . 0.9300 ?
C29 C30 . 1.412(6) ?
C29 C31 . 1.430(7) ?
C31 C32 . 1.335(7) ?
C31 H31 . 0.9300 ?
C32 C33 . 1.412(7) ?
C32 H32 . 0.9300 ?
C33 C35 . 1.417(7) ?
C35 C36 . 1.365(7) ?
C35 H35 . 0.9300 ?
C36 C37 . 1.400(7) ?
C36 H36 . 0.9300 ?
C37 H37 . 0.9300 ?
N6 C39 . 1.131(8) ?
Cl2 O5 . 1.333(7) ?
Cl2 O6 . 1.390(5) ?
Cl2 O8 . 1.404(4) ?
Cl2 O7 . 1.435(5) ?
C38 C39 . 1.447(10) ?
C38 H38A . 0.9600 ?
C38 H38B . 0.9600 ?
C38 H38C . 0.9600 ?
Cl1 O4 . 1.384(7) ?
Cl1 O1' . 1.413(6) ?
Cl1 O4' . 1.418(8) ?
Cl1 O2 . 1.424(7) ?
Cl1 O1 . 1.427(7) ?
Cl1 O3' . 1.429(6) ?
Cl1 O3 . 1.434(7) ?
Cl1 O2' . 1.443(7) ?

loop_
_geom_torsion_atom_site_label_1
_geom_torsion_atom_site_label_2
_geom_torsion_atom_site_label_3
_geom_torsion_atom_site_label_4
_geom_torsion_site_symmetry_1
_geom_torsion_site_symmetry_2
_geom_torsion_site_symmetry_3
_geom_torsion_site_symmetry_4
_geom_torsion
_geom_torsion_publ_flag
N2 Cu1 N1 C1 . . . . 174.5(4) ?
N4 Cu1 N1 C1 . . . . -8.7(4) ?
N3 Cu1 N1 C1 . . . . 146.3(4) ?
N5 Cu1 N1 C1 . . . . -88.3(4) ?
O1 Cu1 N1 C1 . . . . 76.1(4) ?
N2 Cu1 N1 C5 . . . . -4.6(3) ?
N4 Cu1 N1 C5 . . . . 172.2(3) ?
N3 Cu1 N1 C5 . . . . -32.8(5) ?
N5 Cu1 N1 C5 . . . . 92.6(3) ?
O1 Cu1 N1 C5 . . . . -103.0(3) ?
N1 Cu1 N2 C10 . . . . -177.6(3) ?
N3 Cu1 N2 C10 . . . . -8.3(3) ?
N5 Cu1 N2 C10 . . . . 89.5(3) ?
O1 Cu1 N2 C10 . . . . -90.7(4) ?
N1 Cu1 N2 C6 . . . . 8.1(3) ?
N3 Cu1 N2 C6 . . . . 177.4(3) ?
N5 Cu1 N2 C6 . . . . -84.8(3) ?
O1 Cu1 N2 C6 . . . . 94.9(4) ?
N2 Cu1 N3 C15 . . . . -174.3(4) ?
N4 Cu1 N3 C15 . . . . 8.7(4) ?
N1 Cu1 N3 C15 . . . . -146.1(4) ?
N5 Cu1 N3 C15 . . . . 89.3(4) ?
O1 Cu1 N3 C15 . . . . -75.1(4) ?
N2 Cu1 N3 C11 . . . . 5.5(3) ?
N4 Cu1 N3 C11 . . . . -171.4(3) ?
N1 Cu1 N3 C11 . . . . 33.8(6) ?
N5 Cu1 N3 C11 . . . . -90.8(3) ?
O1 Cu1 N3 C11 . . . . 104.8(3) ?
N1 Cu1 N4 C26 . . . . 88.2(4) ?
N3 Cu1 N4 C26 . . . . -82.1(4) ?
N5 Cu1 N4 C26 . . . . -179.4(4) ?
O1 Cu1 N4 C26 . . . . 0.9(5) ?
N1 Cu1 N4 C30 . . . . -88.0(3) ?
N3 Cu1 N4 C30 . . . . 101.7(3) ?
N5 Cu1 N4 C30 . . . . 4.4(3) ?
O1 Cu1 N4 C30 . . . . -175.4(4) ?
N2 Cu1 N5 C37 . . . . 0.3(5) ?
N4 Cu1 N5 C37 . . . . -179.5(5) ?
N1 Cu1 N5 C37 . . . . -80.4(5) ?
N3 Cu1 N5 C37 . . . . 80.9(5) ?
O1 Cu1 N5 C37 . . . . -178.7(10) ?
N2 Cu1 N5 C34 . . . . 174.5(3) ?
N4 Cu1 N5 C34 . . . . -5.3(3) ?
N1 Cu1 N5 C34 . . . . 93.8(3) ?
N3 Cu1 N5 C34 . . . . -104.9(3) ?
O1 Cu1 N5 C34 . . . . -4.5(11) ?
C5 N1 C1 C2 . . . . -1.2(7) ?
Cu1 N1 C1 C2 . . . . 179.8(4) ?
N1 C1 C2 C3 . . . . 0.7(8) ?
C1 C2 C3 C4 . . . . -0.7(7) ?
C2 C3 C4 C5 . . . . 1.1(7) ?
C1 N1 C5 C4 . . . . 1.6(6) ?
Cu1 N1 C5 C4 . . . . -179.2(3) ?
C1 N1 C5 C6 . . . . -178.2(4) ?
Cu1 N1 C5 C6 . . . . 0.9(4) ?
C3 C4 C5 N1 . . . . -1.6(7) ?
C3 C4 C5 C6 . . . . 178.2(4) ?
C10 N2 C6 C7 . . . . -1.7(6) ?
Cu1 N2 C6 C7 . . . . 172.4(3) ?
C10 N2 C6 C5 . . . . 176.1(4) ?
Cu1 N2 C6 C5 . . . . -9.7(5) ?
N1 C5 C6 N2 . . . . 5.4(5) ?
C4 C5 C6 N2 . . . . -174.5(4) ?
N1 C5 C6 C7 . . . . -176.9(4) ?
C4 C5 C6 C7 . . . . 3.2(7) ?
N2 C6 C7 C8 . . . . -0.6(6) ?
C5 C6 C7 C8 . . . . -178.1(4) ?
C6 C7 C8 C9 . . . . 2.0(6) ?
C6 C7 C8 C16 . . . . -178.9(4) ?
C7 C8 C9 C10 . . . . -1.4(7) ?
C16 C8 C9 C10 . . . . 179.5(4) ?
C6 N2 C10 C9 . . . . 2.4(6) ?
Cu1 N2 C10 C9 . . . . -171.7(3) ?
C6 N2 C10 C11 . . . . -176.7(4) ?
Cu1 N2 C10 C11 . . . . 9.3(5) ?
C8 C9 C10 N2 . . . . -0.8(6) ?
C8 C9 C10 C11 . . . . 178.1(4) ?
C15 N3 C11 C12 . . . . -0.6(6) ?
Cu1 N3 C11 C12 . . . . 179.5(3) ?
C15 N3 C11 C10 . . . . 177.5(4) ?
Cu1 N3 C11 C10 . . . . -2.4(5) ?
N2 C10 C11 N3 . . . . -4.0(5) ?
C9 C10 C11 N3 . . . . 177.0(4) ?
N2 C10 C11 C12 . . . . 174.0(4) ?
C9 C10 C11 C12 . . . . -5.0(7) ?
C37 N5 C34 C33 . . . . 1.4(7) ?
Cu1 N5 C34 C33 . . . . -173.8(4) ?
C37 N5 C34 C30 . . . . -179.5(4) ?
Cu1 N5 C34 C30 . . . . 5.3(5) ?
N3 C11 C12 C13 . . . . 0.9(7) ?
C10 C11 C12 C13 . . . . -176.9(4) ?
C11 C12 C13 C14 . . . . -0.4(8) ?
C12 C13 C14 C15 . . . . -0.4(8) ?
C11 N3 C15 C14 . . . . -0.3(7) ?
Cu1 N3 C15 C14 . . . . 179.6(4) ?
C13 C14 C15 N3 . . . . 0.8(8) ?
C7 C8 C16 C20 . . . . -10.9(7) ?
C9 C8 C16 C20 . . . . 168.1(5) ?
C7 C8 C16 C17 . . . . 174.0(5) ?
C9 C8 C16 C17 . . . . -7.0(7) ?
C7 C8 C16 Fe1 . . . . -98.8(5) ?
C9 C8 C16 Fe1 . . . . 80.2(5) ?
C25 Fe1 C16 C20 . . . . -79.8(5) ?
C23 Fe1 C16 C20 . . . . 166.5(10) ?
C24 Fe1 C16 C20 . . . . -46.3(7) ?
C22 Fe1 C16 C20 . . . . -162.6(5) ?
C17 Fe1 C16 C20 . . . . 118.2(4) ?
C21 Fe1 C16 C20 . . . . -121.2(5) ?
C18 Fe1 C16 C20 . . . . 80.6(3) ?
C19 Fe1 C16 C20 . . . . 37.7(3) ?
C25 Fe1 C16 C17 . . . . 162.0(5) ?
C20 Fe1 C16 C17 . . . . -118.2(4) ?
C23 Fe1 C16 C17 . . . . 48.2(11) ?
C24 Fe1 C16 C17 . . . . -164.6(6) ?
C22 Fe1 C16 C17 . . . . 79.2(5) ?
C21 Fe1 C16 C17 . . . . 120.5(5) ?
C18 Fe1 C16 C17 . . . . -37.7(3) ?
C19 Fe1 C16 C17 . . . . -80.6(3) ?
C25 Fe1 C16 C8 . . . . 41.8(6) ?
C20 Fe1 C16 C8 . . . . 121.6(5) ?
C23 Fe1 C16 C8 . . . . -72.0(11) ?
C24 Fe1 C16 C8 . . . . 75.2(8) ?
C22 Fe1 C16 C8 . . . . -41.0(6) ?
C17 Fe1 C16 C8 . . . . -120.2(5) ?
C21 Fe1 C16 C8 . . . . 0.3(6) ?
C18 Fe1 C16 C8 . . . . -157.9(5) ?
C19 Fe1 C16 C8 . . . . 159.2(4) ?
C20 C16 C17 C18 . . . . 0.4(6) ?
C8 C16 C17 C18 . . . . 176.2(4) ?
Fe1 C16 C17 C18 . . . . 60.0(4) ?
C20 C16 C17 Fe1 . . . . -59.6(3) ?
C8 C16 C17 Fe1 . . . . 116.3(5) ?
C25 Fe1 C17 C18 . . . . -161.3(8) ?
C20 Fe1 C17 C18 . . . . -80.8(3) ?
C23 Fe1 C17 C18 . . . . 76.0(5) ?
C24 Fe1 C17 C18 . . . . 38.2(11) ?
C16 Fe1 C17 C18 . . . . -118.8(5) ?
C22 Fe1 C17 C18 . . . . 118.0(6) ?
C21 Fe1 C17 C18 . . . . 161.5(6) ?
C19 Fe1 C17 C18 . . . . -36.7(3) ?
C25 Fe1 C17 C16 . . . . -42.5(9) ?
C20 Fe1 C17 C16 . . . . 38.0(3) ?
C23 Fe1 C17 C16 . . . . -165.2(5) ?
C24 Fe1 C17 C16 . . . . 157.0(9) ?
C22 Fe1 C17 C16 . . . . -123.2(5) ?
C21 Fe1 C17 C16 . . . . -79.7(6) ?
C18 Fe1 C17 C16 . . . . 118.8(5) ?
C19 Fe1 C17 C16 . . . . 82.1(3) ?
C16 C17 C18 C19 . . . . -0.1(6) ?
Fe1 C17 C18 C19 . . . . 59.3(4) ?
C16 C17 C18 Fe1 . . . . -59.4(3) ?
C25 Fe1 C18 C19 . . . . 37.6(10) ?
C20 Fe1 C18 C19 . . . . -37.8(3) ?
C23 Fe1 C18 C19 . . . . 115.1(5) ?
C24 Fe1 C18 C19 . . . . 73.0(5) ?
C16 Fe1 C18 C19 . . . . -81.6(3) ?
C22 Fe1 C18 C19 . . . . 157.0(5) ?
C17 Fe1 C18 C19 . . . . -120.0(4) ?
C21 Fe1 C18 C19 . . . . -168.3(9) ?
C25 Fe1 C18 C17 . . . . 157.6(8) ?
C20 Fe1 C18 C17 . . . . 82.2(3) ?
C23 Fe1 C18 C17 . . . . -124.9(5) ?
C24 Fe1 C18 C17 . . . . -167.0(4) ?
C16 Fe1 C18 C17 . . . . 38.4(3) ?
C22 Fe1 C18 C17 . . . . -83.0(5) ?
C21 Fe1 C18 C17 . . . . -48.3(10) ?
C19 Fe1 C18 C17 . . . . 120.0(4) ?
C17 C18 C19 C20 . . . . -0.2(6) ?
Fe1 C18 C19 C20 . . . . 58.6(3) ?
C17 C18 C19 Fe1 . . . . -58.7(4) ?
C25 Fe1 C19 C18 . . . . -165.8(4) ?
C20 Fe1 C19 C18 . . . . 119.5(4) ?
C23 Fe1 C19 C18 . . . . -83.7(5) ?
C24 Fe1 C19 C18 . . . . -125.1(5) ?
C16 Fe1 C19 C18 . . . . 82.0(3) ?
C22 Fe1 C19 C18 . . . . -54.4(8) ?
C17 Fe1 C19 C18 . . . . 37.4(3) ?
C21 Fe1 C19 C18 . . . . 167.9(8) ?
C25 Fe1 C19 C20 . . . . 74.7(5) ?
C23 Fe1 C19 C20 . . . . 156.8(5) ?
C24 Fe1 C19 C20 . . . . 115.4(5) ?
C16 Fe1 C19 C20 . . . . -37.5(3) ?
C22 Fe1 C19 C20 . . . . -173.9(7) ?
C17 Fe1 C19 C20 . . . . -82.1(3) ?
C21 Fe1 C19 C20 . . . . 48.5(10) ?
C18 Fe1 C19 C20 . . . . -119.5(4) ?
C17 C16 C20 C19 . . . . -0.5(5) ?
C8 C16 C20 C19 . . . . -176.3(4) ?
Fe1 C16 C20 C19 . . . . -60.1(3) ?
C17 C16 C20 Fe1 . . . . 59.6(3) ?
C8 C16 C20 Fe1 . . . . -116.2(5) ?
C18 C19 C20 C16 . . . . 0.4(6) ?
Fe1 C19 C20 C16 . . . . 59.8(3) ?
C18 C19 C20 Fe1 . . . . -59.4(4) ?
C25 Fe1 C20 C16 . . . . 117.2(5) ?
C23 Fe1 C20 C16 . . . . -171.5(6) ?
C24 Fe1 C20 C16 . . . . 158.7(4) ?
C22 Fe1 C20 C16 . . . . 52.4(11) ?
C17 Fe1 C20 C16 . . . . -38.7(3) ?
C21 Fe1 C20 C16 . . . . 78.6(5) ?
C18 Fe1 C20 C16 . . . . -82.4(3) ?
C19 Fe1 C20 C16 . . . . -119.4(4) ?
C25 Fe1 C20 C19 . . . . -123.3(5) ?
C23 Fe1 C20 C19 . . . . -52.0(8) ?
C24 Fe1 C20 C19 . . . . -81.9(5) ?
C16 Fe1 C20 C19 . . . . 119.4(4) ?
C22 Fe1 C20 C19 . . . . 171.8(9) ?
C17 Fe1 C20 C19 . . . . 80.8(3) ?
C21 Fe1 C20 C19 . . . . -162.0(5) ?
C18 Fe1 C20 C19 . . . . 37.0(3) ?
C20 Fe1 C21 C25 . . . . 72.0(7) ?
C23 Fe1 C21 C25 . . . . -82.1(6) ?
C24 Fe1 C21 C25 . . . . -38.2(6) ?
C16 Fe1 C21 C25 . . . . 114.3(6) ?
C22 Fe1 C21 C25 . . . . -119.8(9) ?
C17 Fe1 C21 C25 . . . . 157.6(5) ?
C18 Fe1 C21 C25 . . . . -166.6(7) ?
C19 Fe1 C21 C25 . . . . 35.7(12) ?
C25 Fe1 C21 C22 . . . . 119.8(9) ?
C20 Fe1 C21 C22 . . . . -168.2(5) ?
C23 Fe1 C21 C22 . . . . 37.8(6) ?
C24 Fe1 C21 C22 . . . . 81.6(6) ?
C16 Fe1 C21 C22 . . . . -125.9(6) ?
C17 Fe1 C21 C22 . . . . -82.6(6) ?
C18 Fe1 C21 C22 . . . . -46.8(11) ?
C19 Fe1 C21 C22 . . . . 155.5(8) ?
C25 C21 C22 C23 . . . . -1.3(9) ?
Fe1 C21 C22 C23 . . . . -60.3(5) ?
C25 C21 C22 Fe1 . . . . 59.0(6) ?
C25 Fe1 C22 C23 . . . . 81.7(6) ?
C20 Fe1 C22 C23 . . . . 152.3(9) ?
C24 Fe1 C22 C23 . . . . 37.9(5) ?
C16 Fe1 C22 C23 . . . . -167.3(5) ?
C17 Fe1 C22 C23 . . . . -123.5(6) ?
C21 Fe1 C22 C23 . . . . 118.1(8) ?
C18 Fe1 C22 C23 . . . . -79.9(6) ?
C19 Fe1 C22 C23 . . . . -41.1(11) ?
C25 Fe1 C22 C21 . . . . -36.4(5) ?
C20 Fe1 C22 C21 . . . . 34.2(13) ?
C23 Fe1 C22 C21 . . . . -118.1(8) ?
C24 Fe1 C22 C21 . . . . -80.2(6) ?
C16 Fe1 C22 C21 . . . . 74.5(7) ?
C17 Fe1 C22 C21 . . . . 118.4(6) ?
C18 Fe1 C22 C21 . . . . 162.0(5) ?
C19 Fe1 C22 C21 . . . . -159.2(7) ?
C21 C22 C23 C24 . . . . 0.4(9) ?
Fe1 C22 C23 C24 . . . . -60.1(5) ?
C21 C22 C23 Fe1 . . . . 60.4(6) ?
C25 Fe1 C23 C22 . . . . -80.9(6) ?
C20 Fe1 C23 C22 . . . . -161.0(7) ?
C24 Fe1 C23 C22 . . . . -118.6(8) ?
C16 Fe1 C23 C22 . . . . 39.8(13) ?
C17 Fe1 C23 C22 . . . . 77.9(7) ?
C21 Fe1 C23 C22 . . . . -38.4(6) ?
C18 Fe1 C23 C22 . . . . 119.8(6) ?
C19 Fe1 C23 C22 . . . . 162.2(6) ?
C25 Fe1 C23 C24 . . . . 37.7(5) ?
C20 Fe1 C23 C24 . . . . -42.4(9) ?
C16 Fe1 C23 C24 . . . . 158.4(9) ?
C22 Fe1 C23 C24 . . . . 118.6(8) ?
C17 Fe1 C23 C24 . . . . -163.5(5) ?
C21 Fe1 C23 C24 . . . . 80.2(6) ?
C18 Fe1 C23 C24 . . . . -121.6(6) ?
C19 Fe1 C23 C24 . . . . -79.2(6) ?
C22 C23 C24 C25 . . . . 0.6(9) ?
Fe1 C23 C24 C25 . . . . -59.6(5) ?
C22 C23 C24 Fe1 . . . . 60.2(5) ?
C20 Fe1 C24 C25 . . . . -80.4(6) ?
C23 Fe1 C24 C25 . . . . 118.9(8) ?
C16 Fe1 C24 C25 . . . . -47.9(9) ?
C22 Fe1 C24 C25 . . . . 81.3(6) ?
C17 Fe1 C24 C25 . . . . 168.2(8) ?
C21 Fe1 C24 C25 . . . . 37.2(6) ?
C18 Fe1 C24 C25 . . . . -162.5(6) ?
C19 Fe1 C24 C25 . . . . -122.8(6) ?
C25 Fe1 C24 C23 . . . . -118.9(8) ?
C20 Fe1 C24 C23 . . . . 160.7(5) ?
C16 Fe1 C24 C23 . . . . -166.8(6) ?
C22 Fe1 C24 C23 . . . . -37.6(5) ?
C17 Fe1 C24 C23 . . . . 49.2(11) ?
C21 Fe1 C24 C23 . . . . -81.7(6) ?
C18 Fe1 C24 C23 . . . . 78.6(6) ?
C19 Fe1 C24 C23 . . . . 118.3(6) ?
C22 C21 C25 C24 . . . . 1.7(9) ?
Fe1 C21 C25 C24 . . . . 60.6(5) ?
C22 C21 C25 Fe1 . . . . -58.8(6) ?
C23 C24 C25 C21 . . . . -1.5(9) ?
Fe1 C24 C25 C21 . . . . -61.2(5) ?
C23 C24 C25 Fe1 . . . . 59.7(5) ?
C20 Fe1 C25 C21 . . . . -125.2(7) ?
C23 Fe1 C25 C21 . . . . 80.8(6) ?
C24 Fe1 C25 C21 . . . . 118.5(9) ?
C16 Fe1 C25 C21 . . . . -83.5(7) ?
C22 Fe1 C25 C21 . . . . 37.6(6) ?
C17 Fe1 C25 C21 . . . . -52.6(11) ?
C18 Fe1 C25 C21 . . . . 165.9(8) ?
C19 Fe1 C25 C21 . . . . -166.2(6) ?
C20 Fe1 C25 C24 . . . . 116.3(6) ?
C23 Fe1 C25 C24 . . . . -37.6(5) ?
C16 Fe1 C25 C24 . . . . 158.0(5) ?
C22 Fe1 C25 C24 . . . . -80.9(6) ?
C17 Fe1 C25 C24 . . . . -171.1(6) ?
C21 Fe1 C25 C24 . . . . -118.5(9) ?
C18 Fe1 C25 C24 . . . . 47.4(11) ?
C19 Fe1 C25 C24 . . . . 75.3(6) ?
C30 N4 C26 C27 . . . . -1.2(7) ?
Cu1 N4 C26 C27 . . . . -177.3(4) ?
N4 C26 C27 C28 . . . . 1.0(8) ?
C26 C27 C28 C29 . . . . -1.1(8) ?
C27 C28 C29 C30 . . . . 1.3(8) ?
C27 C28 C29 C31 . . . . 179.4(5) ?
C26 N4 C30 C29 . . . . 1.5(7) ?
Cu1 N4 C30 C29 . . . . 177.9(3) ?
C26 N4 C30 C34 . . . . -179.5(4) ?
Cu1 N4 C30 C34 . . . . -3.1(5) ?
C28 C29 C30 N4 . . . . -1.5(7) ?
C31 C29 C30 N4 . . . . -179.7(5) ?
C28 C29 C30 C34 . . . . 179.5(4) ?
C31 C29 C30 C34 . . . . 1.2(7) ?
N5 C34 C30 N4 . . . . -2.1(6) ?
C33 C34 C30 N4 . . . . 177.0(4) ?
N5 C34 C30 C29 . . . . 177.0(4) ?
C33 C34 C30 C29 . . . . -3.9(7) ?
C28 C29 C31 C32 . . . . -176.5(5) ?
C30 C29 C31 C32 . . . . 1.6(8) ?
C29 C31 C32 C33 . . . . -1.7(9) ?
N5 C34 C33 C32 . . . . -177.1(4) ?
C30 C34 C33 C32 . . . . 3.9(7) ?
N5 C34 C33 C35 . . . . 0.2(7) ?
C30 C34 C33 C35 . . . . -178.9(4) ?
C31 C32 C33 C34 . . . . -1.0(8) ?
C31 C32 C33 C35 . . . . -178.1(6) ?
C34 C33 C35 C36 . . . . -0.2(8) ?
C32 C33 C35 C36 . . . . 177.0(5) ?
C33 C35 C36 C37 . . . . -1.3(9) ?
C34 N5 C37 C36 . . . . -3.0(8) ?
Cu1 N5 C37 C36 . . . . 170.7(4) ?
C35 C36 C37 N5 . . . . 3.1(9) ?
O4 Cl1 O1 Cu1 . . . . -177.0(8) ?
O1' Cl1 O1 Cu1 . . . . -58.9(15) ?
O4' Cl1 O1 Cu1 . . . . 129.8(8) ?
O2 Cl1 O1 Cu1 . . . . 55.9(9) ?
O3' Cl1 O1 Cu1 . . . . -121.6(7) ?
O3 Cl1 O1 Cu1 . . . . -54.9(9) ?
O2' Cl1 O1 Cu1 . . . . 19.9(11) ?
N2 Cu1 O1 Cl1 . . . . 14.4(8) ?
N4 Cu1 O1 Cl1 . . . . -165.9(7) ?
N1 Cu1 O1 Cl1 . . . . 94.2(7) ?
N3 Cu1 O1 Cl1 . . . . -64.2(7) ?
N5 Cu1 O1 Cl1 . . . . -166.6(4) ?
